data_4100766
loop_
_publ_author_name
'Michael Roitzsch'
'Bernhard Lippert'

_publ_contact_author_address
;
Anorganische Chemie
Universit\"at Dortmund
Otto-Hahn-Str. 6
44227 Dortmund
Germany
;
_publ_contact_author_email bernhard.lippert@uni-dortmund.de
_publ_contact_author_fax '+49 231 755 3797'
_publ_contact_author_name 'Lippert, Bernhard'
_publ_contact_author_phone '+49 231 755 3840'
_publ_section_title
;
Metal Coordination and Imine-Amine Hydrogen Bonding as the Source of
Strongly Shifted Adenine pKa Values
;
_journal_name_full 'Journal of the American Chemical Society'
_journal_page_first 2421
_journal_page_last 2424
_journal_paper_doi 10.1021/ja038834f
_journal_volume 126
_journal_year 2004
_chemical_formula_moiety 'C14 H28 N12 O13.5 Cl3 Pt'
_chemical_formula_sum 'C14 H25 Cl3 N12 O13.5 Pt'
_chemical_formula_weight 878.9
_chemical_name_common
;
trans-[(NH3)2Pt(1,9-DimeAH-N7)(1,9-DimeA-N7)](ClO4)3*1.5H2O
;
_space_group_IT_number 14
_symmetry_cell_setting monoclinic
_symmetry_space_group_name_Hall '-P 2ybc'
_symmetry_space_group_name_H-M 'P 1 21/c 1'
_cell_angle_alpha 90
_cell_angle_beta 96.78(3)
_cell_angle_gamma 90
_cell_formula_units_Z 8
_cell_length_a 13.026(3)
_cell_length_b 21.698(4)
_cell_length_c 19.871(4)
_cell_measurement_temperature 100(2)
_cell_volume 5577.0(19)
_diffrn_ambient_temperature 100(2)
_exptl_crystal_density_diffrn 2.094
_cod_depositor_comments
;
The following automatic conversions were performed:
'_symmetry_cell_setting' value 'Monoclinic' changed to 'monoclinic'
according to '/home/saulius/struct/CIF-dictionaries/cif_core.dic'
dictionary named 'cif_core.dic' version 2.4.1 from 2010-06-29.

Automatic conversion script
Id: cif_fix_enum 1527 2010-12-29 10:47:43Z saulius 
;
_cod_original_sg_symbol_H-M 'P 21/c'
_cod_original_formula_sum 'C14 H25 Cl3 N12 O13.50 Pt'
_cod_database_code 4100766

loop_
_symmetry_equiv_pos_as_xyz
'x, y, z'
'-x, y+1/2, -z+1/2'
'-x, -y, -z'
'x, -y-1/2, z-1/2'

loop_
_atom_site_label
_atom_site_type_symbol
_atom_site_fract_x
_atom_site_fract_y
_atom_site_fract_z
_atom_site_U_iso_or_equiv
_atom_site_adp_type
_atom_site_occupancy
_atom_site_calc_flag
_atom_site_refinement_flags
_atom_site_disorder_group
_atom_site_disorder_assembly
Pt1 Pt 0.184393(15) 0.542850(10) 0.179489(10) 0.01701(6) Uani 1 d . . .
Pt2 Pt 0.401084(15) 0.350182(9) 0.496079(10) 0.01406(5) Uani 1 d . . .
Cl30 Cl 0.18435(11) 0.70324(7) 0.28354(7) 0.0264(3) Uani 1 d . . .
Cl40 Cl 0.04850(10) 0.45873(6) 0.37946(7) 0.0212(3) Uani 1 d . . .
Cl50 Cl 0.27681(12) 0.20953(7) 0.67156(7) 0.0299(3) Uani 1 d . . .
Cl10 Cl 0.68771(10) 0.20057(6) 0.47203(7) 0.0217(3) Uani 1 d . . .
C5A C -0.0144(4) 0.4646(2) 0.1656(3) 0.0160(11) Uani 1 d . . .
Cl20 Cl 0.52395(10) 0.52860(6) 0.33863(7) 0.0203(3) Uani 1 d . . .
Cl60 Cl -0.18225(10) 0.63663(6) 0.08228(7) 0.0224(3) Uani 1 d . . .
N7C N 0.2548(3) 0.33763(19) 0.5133(2) 0.0164(9) Uani 1 d . . .
N3A N -0.1893(3) 0.4236(2) 0.1703(2) 0.0167(9) Uani 1 d . . .
N3C N -0.0096(3) 0.2965(2) 0.4779(2) 0.0189(10) Uani 1 d . . .
N7D N 0.5490(3) 0.3628(2) 0.4820(2) 0.0157(9) Uani 1 d . . .
O41 O 0.0274(3) 0.4384(2) 0.4451(2) 0.0291(9) Uani 1 d . . .
N1A N -0.0660(3) 0.3727(2) 0.1101(2) 0.0178(9) Uani 1 d . . .
O21 O 0.5496(3) 0.49723(19) 0.4025(2) 0.0311(10) Uani 1 d . . .
N9B N 0.4800(4) 0.6171(2) 0.1777(2) 0.0228(10) Uani 1 d . . .
N1C N 0.0623(3) 0.2917(2) 0.3730(2) 0.0202(10) Uani 1 d . . .
N7B N 0.3297(4) 0.5690(2) 0.1669(3) 0.0296(12) Uani 1 d . . .
N1B N 0.4861(4) 0.4581(2) 0.0798(3) 0.0255(11) Uani 1 d . . .
O11 O 0.5825(3) 0.2023(2) 0.4410(2) 0.0351(10) Uani 1 d . . .
O22 O 0.5423(4) 0.4893(2) 0.2839(2) 0.0406(12) Uani 1 d . . .
N9D N 0.7151(3) 0.3828(2) 0.5046(2) 0.0198(10) Uani 1 d . . .
N7A N 0.0391(3) 0.5163(2) 0.1910(2) 0.0169(9) Uani 1 d . . .
O61 O -0.1845(4) 0.5704(2) 0.0807(3) 0.0426(12) Uani 1 d . . .
N9C N 0.1181(3) 0.3311(2) 0.5688(2) 0.0179(9) Uani 1 d . . .
N22 N 0.4332(4) 0.2611(2) 0.5243(3) 0.0265(11) Uani 1 d . . .
H22A H 0.4497 0.2592 0.569 0.04 Uiso 1 calc R . .
H22B H 0.486 0.2474 0.5038 0.04 Uiso 1 calc R . .
H22C H 0.3779 0.2377 0.5123 0.04 Uiso 1 calc R . .
N3B N 0.5845(4) 0.5457(2) 0.1224(3) 0.0268(11) Uani 1 d . . .
N12 N 0.2472(4) 0.4768(2) 0.2452(2) 0.0228(10) Uani 1 d . . .
H12A H 0.2031 0.4678 0.2747 0.034 Uiso 1 calc R . .
H12B H 0.306 0.4907 0.2673 0.034 Uiso 1 calc R . .
H12C H 0.2599 0.443 0.2221 0.034 Uiso 1 calc R . .
N9A N -0.1188(3) 0.5174(2) 0.2237(2) 0.0184(9) Uani 1 d . . .
O31 O 0.1490(4) 0.7523(2) 0.3222(2) 0.0477(13) Uani 1 d . . .
N6C N 0.2362(4) 0.3079(2) 0.3597(3) 0.0226(10) Uani 1 d . . .
H6C1 H 0.229(5) 0.300(3) 0.323(3) 0.027 Uiso 1 d . . .
N3D N 0.7660(3) 0.3797(2) 0.3908(3) 0.0240(11) Uani 1 d . . .
C5B C 0.4011(4) 0.5331(2) 0.1351(3) 0.0183(11) Uani 1 d . . .
O12 O 0.7191(3) 0.13733(18) 0.4843(2) 0.0308(10) Uani 1 d . . .
C8A C -0.0268(4) 0.5464(3) 0.2254(3) 0.0198(11) Uani 1 d . . .
H8A H -0.0113 0.5833 0.2481 0.024 Uiso 1 calc R . .
O42 O -0.0089(4) 0.4223(2) 0.3279(2) 0.0410(12) Uani 1 d . . .
C5D C 0.5933(4) 0.3606(2) 0.4217(3) 0.0153(10) Uani 1 d . . .
N21 N 0.3660(4) 0.4400(2) 0.4694(3) 0.0229(10) Uani 1 d . . .
H21A H 0.3058 0.4412 0.4431 0.034 Uiso 1 calc R . .
H21B H 0.4154 0.4554 0.4469 0.034 Uiso 1 calc R . .
H21C H 0.3617 0.4622 0.5066 0.034 Uiso 1 calc R . .
O13 O 0.7534(3) 0.2283(2) 0.4277(3) 0.0415(12) Uani 1 d . . .
O32 O 0.2090(4) 0.7235(2) 0.2191(2) 0.0411(12) Uani 1 d . . .
O51 O 0.2264(4) 0.2070(2) 0.6037(2) 0.0443(13) Uani 1 d . . .
C2C C -0.0166(4) 0.2871(2) 0.4133(3) 0.0208(12) Uani 1 d . . .
H2C H -0.0813 0.2761 0.3919 0.025 Uiso 1 calc R . .
O63 O -0.1754(4) 0.6568(2) 0.1508(2) 0.0474(13) Uani 1 d . . .
O64 O -0.0948(4) 0.6584(2) 0.0511(3) 0.0450(13) Uani 1 d . . .
C4C C 0.0866(4) 0.3136(2) 0.5041(3) 0.0163(10) Uani 1 d . . .
O14 O 0.6931(4) 0.2330(2) 0.5352(2) 0.0461(13) Uani 1 d . . .
O43 O 0.0193(4) 0.52167(19) 0.3697(2) 0.0347(11) Uani 1 d . . .
C8C C 0.2193(4) 0.3455(2) 0.5723(3) 0.0187(11) Uani 1 d . . .
H8C H 0.259 0.3593 0.6113 0.022 Uiso 1 calc R . .
N6A N 0.1005(4) 0.4094(2) 0.0992(3) 0.0271(11) Uani 1 d . . .
H6A1 H 0.109(5) 0.378(3) 0.077(3) 0.033 Uiso 1 d . . .
O44 O 0.1573(4) 0.4519(3) 0.3748(3) 0.0531(15) Uani 1 d . . .
C4D C 0.6962(4) 0.3737(2) 0.4365(3) 0.0189(11) Uani 1 d . . .
N11 N 0.1263(4) 0.6115(2) 0.1158(3) 0.0320(12) Uani 1 d . . .
H11A H 0.1205 0.598 0.0732 0.048 Uiso 1 calc R . .
H11B H 0.1688 0.6437 0.1201 0.048 Uiso 1 calc R . .
H11C H 0.0644 0.6227 0.1263 0.048 Uiso 1 calc R . .
C4A C -0.1125(4) 0.4656(2) 0.1859(3) 0.0166(10) Uani 1 d . . .
C1A C -0.0484(5) 0.3203(3) 0.0666(3) 0.0249(12) Uani 1 d . . .
H1A1 H -0.1057 0.2923 0.0651 0.037 Uiso 1 calc R . .
H1A2 H 0.0139 0.2994 0.0844 0.037 Uiso 1 calc R . .
H1A3 H -0.0418 0.3347 0.0216 0.037 Uiso 1 calc R . .
C5C C 0.1729(4) 0.3172(2) 0.4693(3) 0.0154(10) Uani 1 d . . .
O24 O 0.4165(3) 0.5446(2) 0.3321(2) 0.0419(12) Uani 1 d . . .
C4B C 0.4940(5) 0.5652(3) 0.1439(3) 0.0301(14) Uani 1 d . . .
C8D C 0.6249(4) 0.3755(2) 0.5304(3) 0.0192(11) Uani 1 d . . .
H8D H 0.6169 0.379 0.5761 0.023 Uiso 1 calc R . .
C2A C -0.1617(4) 0.3793(3) 0.1326(3) 0.0203(11) Uani 1 d . . .
H2A H -0.2108 0.3492 0.1196 0.024 Uiso 1 calc R . .
C8B C 0.3784(5) 0.6185(3) 0.1909(4) 0.0339(15) Uani 1 d . . .
H8B H 0.3488 0.6502 0.2135 0.041 Uiso 1 calc R . .
C6C C 0.1613(4) 0.3053(2) 0.3994(3) 0.0187(11) Uani 1 d . . .
C6A C 0.0113(4) 0.4157(2) 0.1242(3) 0.0195(11) Uani 1 d . . .
N6B N 0.3081(4) 0.4473(3) 0.0892(3) 0.0489(17) Uani 1 d . . .
H6B1 H 0.2528 0.4613 0.1034 0.059 Uiso 1 calc R . .
H6B2 H 0.3066 0.4129 0.0675 0.059 Uiso 1 calc R . .
C9A C -0.2074(4) 0.5378(3) 0.2573(3) 0.0267(13) Uani 1 d . . .
H9A1 H -0.269 0.5177 0.2368 0.04 Uiso 1 calc R . .
H9A2 H -0.2152 0.5816 0.2525 0.04 Uiso 1 calc R . .
H9A3 H -0.1959 0.5273 0.3045 0.04 Uiso 1 calc R . .
O33 O 0.2733(6) 0.6751(4) 0.3181(3) 0.096(3) Uani 1 d . . .
O52 O 0.2516(5) 0.2635(3) 0.7079(3) 0.077(2) Uani 1 d . . .
O34 O 0.1022(6) 0.6604(3) 0.2731(4) 0.086(3) Uani 1 d . . .
O53 O 0.3823(5) 0.2182(6) 0.6677(3) 0.135(4) Uani 1 d . . .
C6B C 0.3910(5) 0.4769(3) 0.1002(3) 0.0313(14) Uani 1 d . . .
C2B C 0.5755(5) 0.4944(3) 0.0927(3) 0.0344(15) Uani 1 d . . .
H2B H 0.6351 0.4787 0.0776 0.041 Uiso 1 calc R . .
C1B C 0.4937(6) 0.3992(3) 0.0463(4) 0.0436(18) Uani 1 d . . .
H1B1 H 0.562 0.3945 0.0333 0.065 Uiso 1 calc R . .
H1B2 H 0.4439 0.3975 0.0067 0.065 Uiso 1 calc R . .
H1B3 H 0.4804 0.3666 0.0768 0.065 Uiso 1 calc R . .
O54 O 0.2667(12) 0.1577(3) 0.7080(4) 0.200(7) Uani 1 d . . .
O62 O -0.2745(3) 0.6603(2) 0.0454(3) 0.0432(12) Uani 1 d . . .
O23 O 0.5849(4) 0.5839(2) 0.3374(2) 0.0460(13) Uani 1 d . . .
N1D N 0.6232(4) 0.3543(2) 0.3089(2) 0.0223(10) Uani 1 d . . .
N6D N 0.4508(4) 0.3395(2) 0.3367(2) 0.0234(10) Uani 1 d . . .
H6D1 H 0.4282 0.334 0.2947 0.028 Uiso 1 calc R . .
H6D2 H 0.4089 0.3378 0.367 0.028 Uiso 1 calc R . .
C6D C 0.5471(4) 0.3504(2) 0.3542(3) 0.0176(11) Uani 1 d . . .
C2D C 0.7246(4) 0.3693(3) 0.3297(3) 0.0252(13) Uani 1 d . . .
H2D H 0.7681 0.3723 0.2959 0.03 Uiso 1 calc R . .
C9C C 0.0546(4) 0.3355(3) 0.6250(3) 0.0231(12) Uani 1 d . . .
H9C1 H 0.0304 0.377 0.6283 0.035 Uiso 1 calc R . .
H9C2 H 0.0954 0.3242 0.6665 0.035 Uiso 1 calc R . .
H9C3 H -0.0035 0.3081 0.6167 0.035 Uiso 1 calc R . .
C1C C 0.0380(5) 0.2831(3) 0.2994(3) 0.0283(13) Uani 1 d . . .
H1C1 H 0.0605 0.3185 0.2762 0.042 Uiso 1 calc R . .
H1C2 H -0.0353 0.2781 0.2883 0.042 Uiso 1 calc R . .
H1C3 H 0.0728 0.2471 0.2856 0.042 Uiso 1 calc R . .
C9D C 0.8153(5) 0.3923(3) 0.5437(3) 0.0341(15) Uani 1 d . . .
H9D1 H 0.8075 0.4186 0.5816 0.051 Uiso 1 calc R . .
H9D2 H 0.8613 0.4112 0.5155 0.051 Uiso 1 calc R . .
H9D3 H 0.8431 0.3533 0.5598 0.051 Uiso 1 calc R . .
C9B C 0.5558(5) 0.6671(3) 0.1954(4) 0.0438(18) Uani 1 d . . .
H9B1 H 0.6233 0.6537 0.187 0.066 Uiso 1 calc R . .
H9B2 H 0.5567 0.6774 0.2425 0.066 Uiso 1 calc R . .
H9B3 H 0.5364 0.7028 0.1683 0.066 Uiso 1 calc R . .
C1D C 0.5901(5) 0.3456(3) 0.2365(3) 0.0309(14) Uani 1 d . . .
H1D1 H 0.6488 0.3495 0.2117 0.046 Uiso 1 calc R . .
H1D2 H 0.5397 0.3764 0.2212 0.046 Uiso 1 calc R . .
H1D3 H 0.5603 0.3054 0.2291 0.046 Uiso 1 calc R . .
O1W O 0.1927(4) 0.4823(2) 0.5571(2) 0.0398(11) Uani 1 d . . .
O2W O -0.1013(8) 0.4770(3) 0.0040(3) 0.101(3) Uani 1 d . . .
O3W O 0.5397(12) 0.3001(7) 0.6609(7) 0.195(6) Uani 1 d . . .

loop_
_atom_site_aniso_label
_atom_site_aniso_U_11
_atom_site_aniso_U_22
_atom_site_aniso_U_33
_atom_site_aniso_U_23
_atom_site_aniso_U_13
_atom_site_aniso_U_12
Pt1 0.01166(10) 0.02323(11) 0.01628(11) 0.00155(8) 0.00226(7) -0.00462(8)
Pt2 0.01190(9) 0.01717(10) 0.01358(10) 0.00080(7) 0.00343(7) -0.00071(7)
Cl30 0.0300(7) 0.0273(7) 0.0236(7) -0.0010(5) 0.0101(6) 0.0096(6)
Cl40 0.0213(6) 0.0204(6) 0.0220(7) 0.0044(5) 0.0034(5) 0.0024(5)
Cl50 0.0367(8) 0.0331(8) 0.0183(7) 0.0034(6) -0.0041(6) 0.0015(6)
Cl10 0.0191(6) 0.0226(7) 0.0243(7) -0.0043(5) 0.0069(5) 0.0018(5)
C5A 0.010(2) 0.027(3) 0.011(2) 0.006(2) -0.0011(19) -0.007(2)
Cl20 0.0206(6) 0.0187(6) 0.0210(7) 0.0020(5) -0.0005(5) -0.0011(5)
Cl60 0.0171(6) 0.0249(7) 0.0257(7) 0.0042(5) 0.0049(5) 0.0012(5)
N7C 0.015(2) 0.015(2) 0.019(2) 0.0011(17) 0.0040(18) -0.0017(17)
N3A 0.016(2) 0.020(2) 0.015(2) 0.0031(17) 0.0050(18) -0.0027(17)
N3C 0.017(2) 0.015(2) 0.025(3) 0.0003(18) 0.0067(19) -0.0037(17)
N7D 0.011(2) 0.020(2) 0.015(2) 0.0004(17) 0.0020(17) 0.0003(17)
O41 0.031(2) 0.034(2) 0.024(2) 0.0078(18) 0.0068(18) -0.0010(18)
N1A 0.018(2) 0.018(2) 0.019(2) 0.0005(18) 0.0098(18) -0.0018(17)
O21 0.032(2) 0.030(2) 0.030(2) 0.0112(18) -0.0023(19) -0.0058(18)
N9B 0.018(2) 0.022(2) 0.028(3) -0.001(2) 0.004(2) -0.0041(19)
N1C 0.019(2) 0.021(2) 0.021(2) -0.0004(18) 0.0017(19) -0.0046(18)
N7B 0.028(3) 0.032(3) 0.028(3) 0.006(2) 0.001(2) -0.004(2)
N1B 0.020(2) 0.026(3) 0.031(3) -0.002(2) 0.007(2) 0.004(2)
O11 0.023(2) 0.042(3) 0.039(3) -0.005(2) -0.0004(19) 0.0058(19)
O22 0.059(3) 0.036(3) 0.031(3) -0.006(2) 0.020(2) 0.003(2)
N9D 0.013(2) 0.023(2) 0.022(3) -0.0026(19) -0.0056(18) -0.0012(18)
N7A 0.015(2) 0.018(2) 0.018(2) 0.0024(17) 0.0054(18) -0.0028(17)
O61 0.049(3) 0.022(2) 0.060(3) 0.007(2) 0.022(3) 0.008(2)
N9C 0.018(2) 0.019(2) 0.018(2) -0.0004(17) 0.0085(18) -0.0010(17)
N22 0.025(3) 0.024(3) 0.032(3) 0.004(2) 0.011(2) 0.002(2)
N3B 0.015(2) 0.040(3) 0.027(3) 0.004(2) 0.009(2) 0.001(2)
N12 0.018(2) 0.032(3) 0.019(2) 0.000(2) 0.0040(19) -0.0018(19)
N9A 0.017(2) 0.024(2) 0.015(2) -0.0037(18) 0.0029(18) -0.0005(18)
O31 0.053(3) 0.050(3) 0.039(3) -0.028(2) -0.001(2) 0.016(2)
N6C 0.023(3) 0.029(3) 0.016(2) -0.004(2) 0.006(2) -0.006(2)
N3D 0.013(2) 0.031(3) 0.030(3) 0.006(2) 0.007(2) -0.0008(19)
C5B 0.012(2) 0.024(3) 0.020(3) 0.007(2) 0.006(2) 0.003(2)
O12 0.030(2) 0.022(2) 0.041(3) 0.0017(18) 0.009(2) 0.0057(17)
C8A 0.023(3) 0.021(3) 0.015(3) 0.001(2) 0.003(2) 0.000(2)
O42 0.069(3) 0.024(2) 0.028(2) -0.0034(19) -0.005(2) -0.004(2)
C5D 0.012(2) 0.013(2) 0.022(3) 0.0043(19) 0.007(2) -0.0013(18)
N21 0.018(2) 0.022(2) 0.029(3) 0.006(2) 0.004(2) -0.0007(19)
O13 0.032(3) 0.037(3) 0.062(3) 0.011(2) 0.029(2) 0.000(2)
O32 0.037(3) 0.051(3) 0.039(3) 0.015(2) 0.018(2) 0.011(2)
O51 0.062(3) 0.039(3) 0.026(2) 0.012(2) -0.022(2) -0.020(2)
C2C 0.015(3) 0.018(3) 0.029(3) 0.000(2) 0.000(2) -0.004(2)
O63 0.064(4) 0.049(3) 0.029(3) 0.000(2) 0.005(2) -0.007(3)
O64 0.031(3) 0.051(3) 0.058(3) 0.008(2) 0.024(2) -0.006(2)
C4C 0.016(3) 0.012(2) 0.022(3) 0.003(2) 0.005(2) 0.0003(19)
O14 0.058(3) 0.051(3) 0.028(3) -0.018(2) -0.006(2) 0.027(3)
O43 0.047(3) 0.018(2) 0.035(3) 0.0036(18) -0.011(2) 0.0028(19)
C8C 0.017(3) 0.019(3) 0.021(3) -0.001(2) 0.003(2) 0.002(2)
N6A 0.024(3) 0.020(3) 0.041(3) -0.004(2) 0.016(2) 0.001(2)
O44 0.026(3) 0.091(4) 0.046(3) 0.030(3) 0.018(2) 0.021(3)
C4D 0.017(3) 0.017(3) 0.022(3) 0.001(2) 0.003(2) 0.001(2)
N11 0.023(3) 0.036(3) 0.039(3) 0.017(2) 0.010(2) 0.001(2)
C4A 0.013(2) 0.022(3) 0.014(3) 0.003(2) 0.000(2) -0.001(2)
C1A 0.027(3) 0.020(3) 0.030(3) -0.004(2) 0.011(3) -0.003(2)
C5C 0.016(3) 0.009(2) 0.021(3) 0.0015(19) 0.004(2) -0.0008(19)
O24 0.025(2) 0.054(3) 0.043(3) -0.011(2) -0.008(2) 0.011(2)
C4B 0.029(3) 0.030(3) 0.032(3) 0.007(3) 0.005(3) 0.004(3)
C8D 0.022(3) 0.023(3) 0.013(3) -0.003(2) 0.004(2) 0.000(2)
C2A 0.020(3) 0.023(3) 0.019(3) 0.002(2) 0.006(2) -0.004(2)
C8B 0.027(3) 0.031(3) 0.043(4) -0.002(3) 0.002(3) -0.005(3)
C6C 0.018(3) 0.014(2) 0.024(3) 0.003(2) 0.004(2) -0.003(2)
C6A 0.023(3) 0.016(3) 0.020(3) 0.002(2) 0.005(2) 0.001(2)
N6B 0.027(3) 0.064(4) 0.058(4) -0.025(3) 0.016(3) -0.003(3)
C9A 0.022(3) 0.034(3) 0.025(3) -0.005(2) 0.007(2) -0.001(2)
O33 0.095(5) 0.164(7) 0.032(3) 0.030(4) 0.019(3) 0.104(5)
O52 0.089(5) 0.091(5) 0.047(4) -0.025(3) -0.013(3) 0.033(4)
O34 0.096(5) 0.051(4) 0.128(6) -0.045(4) 0.079(5) -0.044(4)
O53 0.042(4) 0.312(14) 0.048(4) -0.023(6) -0.006(3) 0.041(6)
C6B 0.029(3) 0.034(3) 0.031(3) 0.002(3) 0.005(3) -0.002(3)
C2B 0.017(3) 0.046(4) 0.041(4) 0.000(3) 0.008(3) 0.003(3)
C1B 0.045(4) 0.040(4) 0.048(5) -0.015(3) 0.012(3) 0.006(3)
O54 0.45(2) 0.064(5) 0.053(5) 0.037(4) -0.102(8) -0.123(8)
O62 0.023(2) 0.043(3) 0.061(3) 0.019(2) -0.006(2) 0.002(2)
O23 0.054(3) 0.034(3) 0.045(3) 0.012(2) -0.015(2) -0.024(2)
N1D 0.020(2) 0.029(3) 0.018(2) 0.0024(19) 0.0062(19) -0.001(2)
N6D 0.018(2) 0.037(3) 0.015(2) -0.002(2) 0.0035(19) -0.008(2)
C6D 0.019(3) 0.016(2) 0.019(3) 0.002(2) 0.009(2) 0.000(2)
C2D 0.020(3) 0.029(3) 0.029(3) 0.005(2) 0.013(2) -0.003(2)
C9C 0.023(3) 0.025(3) 0.024(3) -0.002(2) 0.013(2) -0.001(2)
C1C 0.025(3) 0.036(3) 0.023(3) -0.005(3) -0.002(2) -0.003(3)
C9D 0.021(3) 0.054(4) 0.026(3) -0.001(3) -0.003(3) -0.003(3)
C9B 0.033(4) 0.028(4) 0.072(5) -0.010(3) 0.013(4) -0.010(3)
C1D 0.026(3) 0.048(4) 0.020(3) 0.001(3) 0.007(2) -0.010(3)
O1W 0.035(3) 0.035(3) 0.048(3) 0.006(2) 0.003(2) 0.003(2)
O2W 0.250(10) 0.031(3) 0.023(3) -0.001(2) 0.016(4) -0.017(4)
O3W 0.196(14) 0.205(14) 0.172(12) 0.010(11) -0.026(10) -0.016(11)

loop_
_geom_bond_atom_site_label_1
_geom_bond_atom_site_label_2
_geom_bond_distance
_geom_bond_site_symmetry_2
_geom_bond_publ_flag
Pt1 N7A 2.017(4) . ?
Pt1 N7B 2.020(5) . ?
Pt1 N11 2.041(5) . ?
Pt1 N12 2.044(5) . ?
Pt2 N7C 1.994(4) . ?
Pt2 N7D 1.997(4) . ?
Pt2 N22 2.043(5) . ?
Pt2 N21 2.056(4) . ?
Cl30 O33 1.414(5) . ?
Cl30 O34 1.414(6) . ?
Cl30 O31 1.421(5) . ?
Cl30 O32 1.426(5) . ?
Cl40 O43 1.425(4) . ?
Cl40 O42 1.432(5) . ?
Cl40 O41 1.434(4) . ?
Cl40 O44 1.438(5) . ?
Cl50 O54 1.352(6) . ?
Cl50 O53 1.398(8) . ?
Cl50 O51 1.429(4) . ?
Cl50 O52 1.435(6) . ?
Cl10 O13 1.431(4) . ?
Cl10 O14 1.434(4) . ?
Cl10 O11 1.435(4) . ?
Cl10 O12 1.444(4) . ?
C5A C4A 1.384(7) . ?
C5A N7A 1.385(7) . ?
C5A C6A 1.407(8) . ?
Cl20 O22 1.424(5) . ?
Cl20 O24 1.433(5) . ?
Cl20 O23 1.440(4) . ?
Cl20 O21 1.445(4) . ?
Cl60 O63 1.424(5) . ?
Cl60 O62 1.427(4) . ?
Cl60 O61 1.437(5) . ?
Cl60 O64 1.440(5) . ?
N7C C8C 1.321(7) . ?
N7C C5C 1.370(7) . ?
N3A C2A 1.295(7) . ?
N3A C4A 1.361(7) . ?
N3C C2C 1.293(7) . ?
N3C C4C 1.351(7) . ?
N7D C8D 1.324(7) . ?
N7D C5D 1.392(7) . ?
N1A C6A 1.377(7) . ?
N1A C2A 1.380(7) . ?
N1A C1A 1.464(7) . ?
N9B C4B 1.335(8) . ?
N9B C8B 1.380(8) . ?
N9B C9B 1.482(8) . ?
N1C C6C 1.366(7) . ?
N1C C2C 1.379(7) . ?
N1C C1C 1.471(7) . ?
N7B C8B 1.308(8) . ?
N7B C5B 1.417(7) . ?
N1B C2B 1.405(8) . ?
N1B C6B 1.409(8) . ?
N1B C1B 1.449(8) . ?
N9D C8D 1.345(7) . ?
N9D C4D 1.361(7) . ?
N9D C9D 1.452(7) . ?
N7A C8A 1.330(7) . ?
N9C C8C 1.348(7) . ?
N9C C4C 1.356(7) . ?
N9C C9C 1.469(7) . ?
N3B C2B 1.257(8) . ?
N3B C4B 1.368(8) . ?
N9A C8A 1.351(7) . ?
N9A C4A 1.360(7) . ?
N9A C9A 1.467(7) . ?
N6C C6C 1.325(7) . ?
N3D C2D 1.289(8) . ?
N3D C4D 1.366(7) . ?
C5B C4B 1.387(8) . ?
C5B C6B 1.403(8) . ?
C5D C4D 1.367(7) . ?
C5D C6D 1.421(8) . ?
C4C C5C 1.389(7) . ?
N6A C6A 1.323(7) . ?
C5C C6C 1.404(8) . ?
N6B C6B 1.253(8) . ?
N1D C2D 1.376(7) . ?
N1D C6D 1.419(7) . ?
N1D C1D 1.464(7) . ?
N6D C6D 1.282(7) . ?
